data_1521722
loop_
_publ_author_name
'Park, J.-H.'
'Woodward, P.M.'

_publ_section_title
;
 Synthesis, structure and optical properties of two new perovskites:Ba2
 Bi2/3 Te O6 and Ba3 Bi2 Te O9
;
_journal_name_full 'International Journal of Inorganic Materials'
_journal_page_first 153
_journal_page_last 166
_journal_volume 2
_journal_year 2000
_chemical_formula_sum 'Ba3 Bi2 O9 Te'
_chemical_name_systematic 'Ba3 (Bi2 Te O9)'
_space_group_IT_number 165
_symmetry_space_group_name_Hall '-P 3 2"c'
_symmetry_space_group_name_H-M 'P -3 c 1'
_cell_angle_alpha 90
_cell_angle_beta 90
_cell_angle_gamma 120
_cell_formula_units_Z 2
_cell_length_a 6.18313
_cell_length_b 6.18313
_cell_length_c 14.8645
_cell_volume 492.150
_citation_journal_id_ASTM IJIMCR
_cod_data_source_file Park_IJIMCR_2000_1684.cif
_cod_data_source_block Ba3Bi2O9Te1
_cod_original_cell_volume 492.1502
_cod_original_formula_sum 'Ba3 Bi2 O9 Te1'
_cod_database_code 1521722

loop_
_symmetry_equiv_pos_as_xyz
x,y,z
-y,x-y,z
-x+y,-x,z
y,x,-z+1/2
-x,-x+y,-z+1/2
x-y,-y,-z+1/2
-x,-y,-z
y,-x+y,-z
x-y,x,-z
-y,-x,z-1/2
x,x-y,z-1/2
-x+y,y,z-1/2

loop_
_atom_site_label
_atom_site_type_symbol
_atom_site_fract_x
_atom_site_fract_y
_atom_site_fract_z
_atom_site_occupancy
_atom_site_U_iso_or_equiv
Bi1 Bi+3 0.3333 0.6667 0.8314 1 0.0
Ba2 Ba+2 0 0 0.25 1 0.0
Ba1 Ba+2 0.3333 0.6667 0.081 1 0.0
Te1 Te+6 0 0 0.5 1 0.0
O2 O-2 0.7118 -0.0866 0.926 1 0.0
O1 O-2 0.5457 0 0.25 1 0.0
